data_2223734
loop_
_publ_author_name
'Yang, Xiao-Hui'
'Zhou, Yong-Hong'
'Liu, Hong-Jun'
'Guo, Xiao-Xin'

_publ_section_title
;
 1-Azidoethoxy-2,3,4,6-tetra-<i>O</i>-acetyl-\b-<small>D</small>-glucoside
;
_journal_coeditor_code FB2162
_journal_issue 11
_journal_name_full 'Acta Crystallographica Section E'
_journal_page_first o2651
_journal_paper_doi 10.1107/S1600536809039737
_journal_volume 65
_journal_year 2009
_chemical_formula_iupac 'C16 H23 N3 O10'
_chemical_formula_moiety 'C16 H23 N3 O10'
_chemical_formula_sum 'C16 H23 N3 O10'
_chemical_formula_weight 417.37
_chemical_name_systematic
;
1-Azidoethoxy-2,3,4,6-tetra-<i>O</i>-acetyl-\b-D-glucoside
;
_space_group_IT_number 19
_symmetry_cell_setting orthorhombic
_symmetry_space_group_name_Hall 'P 2ac 2ab'
_symmetry_space_group_name_H-M 'P 21 21 21'
_atom_sites_solution_hydrogens difmap
_atom_sites_solution_primary direct
_atom_sites_solution_secondary difmap
_audit_creation_method SHELXL-97
_cell_angle_alpha 90.00
_cell_angle_beta 90.00
_cell_angle_gamma 90.00
_cell_formula_units_Z 4
_cell_length_a 6.9730(14)
_cell_length_b 14.747(3)
_cell_length_c 19.916(4)
_cell_measurement_reflns_used 25
_cell_measurement_temperature 293(2)
_cell_measurement_theta_max 12
_cell_measurement_theta_min 9
_cell_volume 2048.0(7)
_computing_cell_refinement 'SAINT (Bruker, 2000)'
_computing_data_collection 'SMART (Bruker, 2000)'
_computing_data_reduction 'SAINT (Bruker, 2000)'
_computing_molecular_graphics 'SHELXTL (Sheldrick, 2008)'
_computing_publication_material 'SHELXTL (Sheldrick, 2008)'
_computing_structure_refinement 'SHELXL97 (Sheldrick, 2008)'
_computing_structure_solution 'SHELXS97 (Sheldrick, 2008)'
_diffrn_ambient_temperature 293(2)
_diffrn_measured_fraction_theta_full 0.999
_diffrn_measured_fraction_theta_max 0.999
_diffrn_measurement_device_type 'Enraf--Nonius CAD-4'
_diffrn_measurement_method \w/2\q
_diffrn_radiation_monochromator graphite
_diffrn_radiation_source 'fine-focus sealed tube'
_diffrn_radiation_type MoK\a
_diffrn_radiation_wavelength 0.71073
_diffrn_reflns_av_R_equivalents 0.0358
_diffrn_reflns_av_sigmaI/netI 0.0657
_diffrn_reflns_limit_h_max 8
_diffrn_reflns_limit_h_min -8
_diffrn_reflns_limit_k_max 17
_diffrn_reflns_limit_k_min 0
_diffrn_reflns_limit_l_max 23
_diffrn_reflns_limit_l_min 0
_diffrn_reflns_number 3276
_diffrn_reflns_theta_full 25.28
_diffrn_reflns_theta_max 25.28
_diffrn_reflns_theta_min 1.72
_diffrn_standards_decay_% 1
_diffrn_standards_interval_count 200
_diffrn_standards_number 3
_exptl_absorpt_coefficient_mu 0.114
_exptl_absorpt_correction_T_max 0.9887
_exptl_absorpt_correction_T_min 0.9667
_exptl_absorpt_correction_type psi-scan
_exptl_absorpt_process_details '(North <i>et al.</i>,  1968)'
_exptl_crystal_colour colourless
_exptl_crystal_density_diffrn 1.354
_exptl_crystal_density_method 'not measured'
_exptl_crystal_description block
_exptl_crystal_F_000 880
_exptl_crystal_size_max 0.30
_exptl_crystal_size_mid 0.20
_exptl_crystal_size_min 0.10
_refine_diff_density_max 0.237
_refine_diff_density_min -0.197
_refine_ls_extinction_method none
_refine_ls_goodness_of_fit_ref 1.064
_refine_ls_hydrogen_treatment constr
_refine_ls_matrix_type full
_refine_ls_number_constraints 88
_refine_ls_number_parameters 266
_refine_ls_number_reflns 2152
_refine_ls_number_restraints 0
_refine_ls_restrained_S_all 1.064
_refine_ls_R_factor_all 0.0862
_refine_ls_R_factor_gt 0.0548
_refine_ls_shift/su_max 0.000
_refine_ls_shift/su_mean 0.000
_refine_ls_structure_factor_coef Fsqd
_refine_ls_weighting_details 'calc w=1/[\s^2^(Fo^2^)+(0.0842P)^2^+0.0427P] where P=(Fo^2^+2Fc^2^)/3'
_refine_ls_weighting_scheme calc
_refine_ls_wR_factor_gt 0.1375
_refine_ls_wR_factor_ref 0.1559
_reflns_number_gt 1428
_reflns_number_total 2152
_reflns_threshold_expression I>2\s(I)
_cod_data_source_file fb2162.cif
_cod_data_source_block I
_cod_depositor_comments
;
The following automatic conversions were performed:
'_symmetry_cell_setting' value 'Orthorhombic' changed to 'orthorhombic'
according to '/home/saulius/struct/CIF-dictionaries/cif_core.dic'
dictionary named 'cif_core.dic' version 2.4.1 from 2010-06-29.

Automatic conversion script
Id: cif_fix_enum 1527 2010-12-29 10:47:43Z saulius 

The following automatic conversions were performed:

'_symmetry_cell_setting' value 'Orthorhombic' changed to
'orthorhombic' according to
/home/saulius/struct/CIF-dictionaries/cif_core.dic dictionary named
'cif_core.dic' version 2.4.1 from 2010-06-29.

Automatic conversion script
Id: cif_fix_values 1715 2011-07-08 13:25:40Z adriana 
;
_cod_database_code 2223734
_cod_database_fobs_code 2223734

loop_
_symmetry_equiv_pos_as_xyz
'x, y, z'
'-x+1/2, -y, z+1/2'
'-x, y+1/2, -z+1/2'
'x+1/2, -y+1/2, -z'

loop_
_atom_site_type_symbol
_atom_site_label
_atom_site_fract_x
_atom_site_fract_y
_atom_site_fract_z
_atom_site_U_iso_or_equiv
_atom_site_adp_type
_atom_site_calc_flag
_atom_site_refinement_flags
_atom_site_occupancy
_atom_site_disorder_assembly
_atom_site_disorder_group
O O1 0.7582(5) 0.6069(2) 0.05712(18) 0.0722(10) Uani d . 1 . .
N N1 1.0447(9) 0.6905(4) 0.1458(3) 0.0961(17) Uani d . 1 . .
N N2 1.0080(9) 0.6436(4) 0.1911(4) 0.0987(18) Uani d . 1 . .
N N3 0.9676(16) 0.6099(5) 0.2393(4) 0.167(3) Uani d . 1 . .
O O2 0.3076(8) 0.2527(2) 0.0360(2) 0.1001(14) Uani d . 1 . .
C C1 1.0868(10) 0.6426(5) 0.0830(3) 0.103(2) Uani d . 1 . .
H H1B 1.1128 0.5794 0.0929 0.123 Uiso calc R 1 . .
H H1C 1.2014 0.6684 0.0630 0.123 Uiso calc R 1 . .
O O3 0.2457(5) 0.40003(19) 0.05186(15) 0.0560(8) Uani d . 1 . .
C C2 0.9245(9) 0.6483(5) 0.0333(3) 0.0917(19) Uani d . 1 . .
H H2A 0.8978 0.7115 0.0237 0.110 Uiso calc R 1 . .
H H2B 0.9631 0.6193 -0.0083 0.110 Uiso calc R 1 . .
O O4 0.4451(8) 0.5373(3) 0.18472(18) 0.0927(13) Uani d . 1 . .
C C3 0.0437(9) 0.2978(4) 0.1058(3) 0.0820(17) Uani d . 1 . .
H H3A 0.0147 0.2344 0.1099 0.123 Uiso calc R 1 . .
H H3B -0.0647 0.3290 0.0872 0.123 Uiso calc R 1 . .
H H3C 0.0724 0.3223 0.1493 0.123 Uiso calc R 1 . .
O O5 0.6040(5) 0.4482(2) 0.11247(15) 0.0626(9) Uani d . 1 . .
C C4 0.2113(9) 0.3097(3) 0.0612(2) 0.0647(13) Uani d . 1 . .
O O6 0.2735(5) 0.40451(19) -0.09523(15) 0.0554(8) Uani d . 1 . .
C C5 0.6697(10) 0.4265(4) 0.2258(3) 0.0854(18) Uani d . 1 . .
H H5A 0.6339 0.4465 0.2700 0.128 Uiso calc R 1 . .
H H5B 0.8048 0.4357 0.2195 0.128 Uiso calc R 1 . .
H H5C 0.6403 0.3633 0.2210 0.128 Uiso calc R 1 . .
O O7 -0.0125(5) 0.4706(3) -0.1036(2) 0.0817(11) Uani d . 1 . .
C C6 0.5624(9) 0.4791(3) 0.1751(3) 0.0636(13) Uani d . 1 . .
O O8 0.2457(7) 0.6740(3) -0.23285(18) 0.0903(13) Uani d . 1 . .
C C7 0.0537(10) 0.3357(4) -0.1658(3) 0.0838(18) Uani d . 1 . .
H H7A -0.0777 0.3390 -0.1799 0.126 Uiso calc R 1 . .
H H7B 0.0760 0.2789 -0.1436 0.126 Uiso calc R 1 . .
H H7C 0.1360 0.3404 -0.2043 0.126 Uiso calc R 1 . .
O O9 0.2845(5) 0.63294(19) -0.12588(15) 0.0557(8) Uani d . 1 . .
C C8 0.0953(7) 0.4111(3) -0.1188(2) 0.0541(11) Uani d . 1 . .
O O10 0.5898(5) 0.5863(2) -0.03885(16) 0.0603(8) Uani d . 1 . .
C C9 0.0336(9) 0.7316(3) -0.1504(3) 0.0789(17) Uani d . 1 . .
H H9A -0.0210 0.7666 -0.1863 0.118 Uiso calc R 1 . .
H H9B 0.0762 0.7716 -0.1154 0.118 Uiso calc R 1 . .
H H9C -0.0614 0.6909 -0.1329 0.118 Uiso calc R 1 . .
C C10 0.1978(8) 0.6792(3) -0.1759(3) 0.0626(13) Uani d . 1 . .
C C11 0.4448(8) 0.5767(3) -0.1452(2) 0.0636(13) Uani d . 1 . .
H H11A 0.5502 0.6141 -0.1608 0.076 Uiso calc R 1 . .
H H11B 0.4076 0.5362 -0.1813 0.076 Uiso calc R 1 . .
C C12 0.5050(7) 0.5231(3) -0.0851(2) 0.0525(11) Uani d . 1 . .
H H12A 0.6027 0.4791 -0.0987 0.063 Uiso calc R 1 . .
C C13 0.6755(7) 0.5413(3) 0.0177(2) 0.0570(12) Uani d . 1 . .
H H13A 0.7714 0.4970 0.0028 0.068 Uiso calc R 1 . .
C C14 0.5181(7) 0.4956(3) 0.0570(2) 0.0520(11) Uani d . 1 . .
H H14A 0.4290 0.5415 0.0740 0.062 Uiso calc R 1 . .
C C15 0.4101(7) 0.4284(3) 0.0141(2) 0.0509(11) Uani d . 1 . .
H H15A 0.4918 0.3761 0.0039 0.061 Uiso calc R 1 . .
C C16 0.3439(6) 0.4733(3) -0.0504(2) 0.0492(11) Uani d . 1 . .
H H16A 0.2403 0.5161 -0.0403 0.059 Uiso calc R 1 . .

loop_
_atom_site_aniso_label
_atom_site_aniso_U_11
_atom_site_aniso_U_22
_atom_site_aniso_U_33
_atom_site_aniso_U_12
_atom_site_aniso_U_13
_atom_site_aniso_U_23
O1 0.061(2) 0.093(2) 0.063(2) -0.014(2) 0.0038(19) -0.021(2)
N1 0.115(4) 0.086(3) 0.087(4) -0.004(4) -0.025(4) -0.003(3)
N2 0.098(4) 0.085(4) 0.114(5) -0.005(3) -0.024(4) 0.023(3)
N3 0.200(9) 0.142(6) 0.158(7) 0.013(7) -0.005(8) 0.058(6)
O2 0.148(4) 0.0562(19) 0.097(3) 0.010(3) 0.026(3) 0.005(2)
C1 0.064(4) 0.126(5) 0.117(6) -0.009(4) 0.006(4) -0.040(5)
O3 0.0622(18) 0.0532(16) 0.0526(18) 0.0000(16) 0.0079(16) -0.0005(15)
C2 0.071(4) 0.127(5) 0.077(4) -0.024(4) 0.013(4) 0.001(4)
O4 0.136(4) 0.092(3) 0.050(2) 0.034(3) 0.001(2) -0.016(2)
C3 0.088(4) 0.092(4) 0.066(4) -0.022(3) -0.001(3) 0.003(3)
O5 0.073(2) 0.075(2) 0.0399(17) 0.0134(19) -0.0103(18) -0.0057(15)
C4 0.093(4) 0.054(3) 0.047(3) -0.005(3) -0.004(3) 0.006(2)
O6 0.065(2) 0.0550(16) 0.0466(17) 0.0097(16) -0.0055(17) -0.0104(15)
C5 0.109(5) 0.097(4) 0.050(3) 0.000(4) -0.011(3) 0.006(3)
O7 0.062(2) 0.098(3) 0.085(3) 0.011(2) -0.016(2) -0.014(2)
C6 0.077(3) 0.064(3) 0.049(3) -0.002(3) -0.011(3) -0.008(3)
O8 0.107(3) 0.118(3) 0.046(2) 0.020(3) 0.003(2) 0.012(2)
C7 0.106(5) 0.090(4) 0.055(3) -0.018(4) -0.007(3) -0.013(3)
O9 0.062(2) 0.0580(16) 0.0475(17) 0.0098(16) 0.0027(16) 0.0056(15)
C8 0.053(3) 0.066(3) 0.044(3) 0.002(3) 0.000(2) -0.002(2)
O10 0.0659(19) 0.0599(17) 0.0551(19) 0.0019(17) -0.0010(18) 0.0001(16)
C9 0.094(4) 0.072(3) 0.071(4) 0.018(3) -0.011(3) 0.004(3)
C10 0.074(3) 0.059(3) 0.054(3) -0.004(3) -0.012(3) 0.003(3)
C11 0.072(3) 0.069(3) 0.051(3) 0.002(3) 0.014(3) 0.001(2)
C12 0.057(3) 0.053(2) 0.048(3) 0.006(2) 0.002(2) -0.007(2)
C13 0.053(3) 0.065(3) 0.054(3) 0.003(2) -0.006(2) -0.009(2)
C14 0.055(3) 0.063(3) 0.039(2) 0.008(2) 0.000(2) -0.002(2)
C15 0.052(3) 0.055(2) 0.046(2) 0.011(2) -0.005(2) -0.006(2)
C16 0.053(2) 0.051(2) 0.043(3) 0.012(2) -0.004(2) -0.010(2)

loop_
_atom_type_symbol
_atom_type_description
_atom_type_scat_dispersion_real
_atom_type_scat_dispersion_imag
_atom_type_scat_source
C C 0.0033 0.0016 'International Tables Vol C Tables 4.2.6.8 and 6.1.1.4'
H H 0.0000 0.0000 'International Tables Vol C Tables 4.2.6.8 and 6.1.1.4'
N N 0.0061 0.0033 'International Tables Vol C Tables 4.2.6.8 and 6.1.1.4'
O O 0.0106 0.0060 'International Tables Vol C Tables 4.2.6.8 and 6.1.1.4'

loop_
_geom_angle_atom_site_label_1
_geom_angle_atom_site_label_2
_geom_angle_atom_site_label_3
_geom_angle_site_symmetry_1
_geom_angle_site_symmetry_3
_geom_angle
_geom_angle_publ_flag
C13 O1 C2 . . 117.6(4) ?
N2 N1 C1 . . 114.7(6) ?
N3 N2 N1 . . 170.0(9) ?
N1 C1 C2 . . 112.5(6) ?
N1 C1 H1B . . 109.1 ?
C2 C1 H1B . . 109.1 ?
N1 C1 H1C . . 109.1 ?
C2 C1 H1C . . 109.1 ?
H1B C1 H1C . . 107.8 ?
C4 O3 C15 . . 119.8(4) ?
O1 C2 C1 . . 112.2(5) ?
O1 C2 H2A . . 109.2 ?
C1 C2 H2A . . 109.2 ?
O1 C2 H2B . . 109.2 ?
C1 C2 H2B . . 109.2 ?
H2A C2 H2B . . 107.9 ?
C4 C3 H3A . . 109.5 ?
C4 C3 H3B . . 109.5 ?
H3A C3 H3B . . 109.5 ?
C4 C3 H3C . . 109.5 ?
H3A C3 H3C . . 109.5 ?
H3B C3 H3C . . 109.5 ?
C6 O5 C14 . . 117.0(4) ?
O2 C4 O3 . . 122.3(5) ?
O2 C4 C3 . . 128.1(5) ?
O3 C4 C3 . . 109.7(5) ?
C8 O6 C16 . . 119.1(4) ?
C6 C5 H5A . . 109.5 ?
C6 C5 H5B . . 109.5 ?
H5A C5 H5B . . 109.5 ?
C6 C5 H5C . . 109.5 ?
H5A C5 H5C . . 109.5 ?
H5B C5 H5C . . 109.5 ?
O4 C6 O5 . . 122.0(5) ?
O4 C6 C5 . . 127.7(5) ?
O5 C6 C5 . . 110.1(5) ?
C8 C7 H7A . . 109.5 ?
C8 C7 H7B . . 109.5 ?
H7A C7 H7B . . 109.5 ?
C8 C7 H7C . . 109.5 ?
H7A C7 H7C . . 109.5 ?
H7B C7 H7C . . 109.5 ?
C10 O9 C11 . . 116.1(4) ?
O7 C8 O6 . . 123.5(4) ?
O7 C8 C7 . . 126.0(5) ?
O6 C8 C7 . . 110.5(5) ?
C12 O10 C13 . . 111.9(3) ?
C10 C9 H9A . . 109.5 ?
C10 C9 H9B . . 109.5 ?
H9A C9 H9B . . 109.5 ?
C10 C9 H9C . . 109.5 ?
H9A C9 H9C . . 109.5 ?
H9B C9 H9C . . 109.5 ?
O8 C10 O9 . . 123.2(5) ?
O8 C10 C9 . . 125.8(5) ?
O9 C10 C9 . . 111.0(4) ?
O9 C11 C12 . . 107.9(4) ?
O9 C11 H11A . . 110.1 ?
C12 C11 H11A . . 110.1 ?
O9 C11 H11B . . 110.1 ?
C12 C11 H11B . . 110.1 ?
H11A C11 H11B . . 108.4 ?
O10 C12 C11 . . 106.6(3) ?
O10 C12 C16 . . 109.2(4) ?
C11 C12 C16 . . 114.5(4) ?
O10 C12 H12A . . 108.8 ?
C11 C12 H12A . . 108.8 ?
C16 C12 H12A . . 108.8 ?
O1 C13 O10 . . 107.3(4) ?
O1 C13 C14 . . 108.9(4) ?
O10 C13 C14 . . 108.1(4) ?
O1 C13 H13A . . 110.8 ?
O10 C13 H13A . . 110.8 ?
C14 C13 H13A . . 110.8 ?
O5 C14 C13 . . 108.2(4) ?
O5 C14 C15 . . 108.9(3) ?
C13 C14 C15 . . 111.3(4) ?
O5 C14 H14A . . 109.5 ?
C13 C14 H14A . . 109.5 ?
C15 C14 H14A . . 109.5 ?
O3 C15 C14 . . 107.1(3) ?
O3 C15 C16 . . 109.2(4) ?
C14 C15 C16 . . 110.1(3) ?
O3 C15 H15A . . 110.1 ?
C14 C15 H15A . . 110.1 ?
C16 C15 H15A . . 110.1 ?
O6 C16 C12 . . 108.3(3) ?
O6 C16 C15 . . 108.8(3) ?
C12 C16 C15 . . 111.9(4) ?
O6 C16 H16A . . 109.3 ?
C12 C16 H16A . . 109.3 ?
C15 C16 H16A . . 109.3 ?

loop_
_geom_bond_atom_site_label_1
_geom_bond_atom_site_label_2
_geom_bond_site_symmetry_2
_geom_bond_distance
_geom_bond_publ_flag
O1 C13 . 1.373(5) ?
O1 C2 . 1.394(7) ?
N1 N2 . 1.165(7) ?
N1 C1 . 1.467(7) ?
N2 N3 . 1.117(9) ?
O2 C4 . 1.188(6) ?
C1 C2 . 1.505(9) ?
C1 H1B . 0.9700 ?
C1 H1C . 0.9700 ?
O3 C4 . 1.366(5) ?
O3 C15 . 1.433(5) ?
C2 H2A . 0.9700 ?
C2 H2B . 0.9700 ?
O4 C6 . 1.201(6) ?
C3 C4 . 1.478(8) ?
C3 H3A . 0.9600 ?
C3 H3B . 0.9600 ?
C3 H3C . 0.9600 ?
O5 C6 . 1.360(6) ?
O5 C14 . 1.439(5) ?
O6 C8 . 1.332(6) ?
O6 C16 . 1.437(5) ?
C5 C6 . 1.476(8) ?
C5 H5A . 0.9600 ?
C5 H5B . 0.9600 ?
C5 H5C . 0.9600 ?
O7 C8 . 1.194(5) ?
O8 C10 . 1.184(6) ?
C7 C8 . 1.482(6) ?
C7 H7A . 0.9600 ?
C7 H7B . 0.9600 ?
C7 H7C . 0.9600 ?
O9 C10 . 1.351(6) ?
O9 C11 . 1.445(6) ?
O10 C12 . 1.437(5) ?
O10 C13 . 1.437(5) ?
C9 C10 . 1.472(7) ?
C9 H9A . 0.9600 ?
C9 H9B . 0.9600 ?
C9 H9C . 0.9600 ?
C11 C12 . 1.495(6) ?
C11 H11A . 0.9700 ?
C11 H11B . 0.9700 ?
C12 C16 . 1.509(6) ?
C12 H12A . 0.9800 ?
C13 C14 . 1.507(7) ?
C13 H13A . 0.9800 ?
C14 C15 . 1.509(6) ?
C14 H14A . 0.9800 ?
C15 C16 . 1.518(6) ?
C15 H15A . 0.9800 ?
C16 H16A . 0.9800 ?

loop_
_geom_hbond_atom_site_label_D
_geom_hbond_atom_site_label_H
_geom_hbond_atom_site_label_A
_geom_hbond_site_symmetry_A
_geom_hbond_distance_DH
_geom_hbond_distance_HA
_geom_hbond_distance_DA
_geom_hbond_angle_DHA
_geom_hbond_publ_flag
C14 H14A O4 . 0.98 2.21 2.666(6) 107 y
C15 H15A O2 . 0.98 2.32 2.723(6) 104 y
C16 H16A O7 . 0.98 2.27 2.702(6) 106 y
C16 H16A O9 . 0.98 2.44 2.824(5) 103 y
C9 H9B O1 4_465 0.96 2.48 3.402(6) 160 y

loop_
_geom_torsion_atom_site_label_1
_geom_torsion_atom_site_label_2
_geom_torsion_atom_site_label_3
_geom_torsion_atom_site_label_4
_geom_torsion_site_symmetry_1
_geom_torsion_site_symmetry_2
_geom_torsion_site_symmetry_3
_geom_torsion_site_symmetry_4
_geom_torsion
_geom_torsion_publ_flag
C1 N1 N2 N3 . . . . -175(5) ?
N2 N1 C1 C2 . . . . 104.9(7) ?
C13 O1 C2 C1 . . . . -125.6(6) ?
N1 C1 C2 O1 . . . . -62.8(8) ?
C15 O3 C4 O2 . . . . -4.1(7) ?
C15 O3 C4 C3 . . . . 175.6(4) ?
C14 O5 C6 O4 . . . . 7.2(7) ?
C14 O5 C6 C5 . . . . -176.9(4) ?
C16 O6 C8 O7 . . . . -1.7(7) ?
C16 O6 C8 C7 . . . . 177.9(4) ?
C11 O9 C10 O8 . . . . 1.2(7) ?
C11 O9 C10 C9 . . . . 178.3(4) ?
C10 O9 C11 C12 . . . . -173.2(4) ?
C13 O10 C12 C11 . . . . -172.7(4) ?
C13 O10 C12 C16 . . . . 63.1(5) ?
O9 C11 C12 O10 . . . . -69.9(5) ?
O9 C11 C12 C16 . . . . 51.0(5) ?
C2 O1 C13 O10 . . . . -72.1(6) ?
C2 O1 C13 C14 . . . . 171.2(4) ?
C12 O10 C13 O1 . . . . 177.7(3) ?
C12 O10 C13 C14 . . . . -65.0(5) ?
C6 O5 C14 C13 . . . . 113.7(5) ?
C6 O5 C14 C15 . . . . -125.1(4) ?
O1 C13 C14 O5 . . . . -65.4(5) ?
O10 C13 C14 O5 . . . . 178.3(3) ?
O1 C13 C14 C15 . . . . 175.0(4) ?
O10 C13 C14 C15 . . . . 58.7(5) ?
C4 O3 C15 C14 . . . . -127.5(4) ?
C4 O3 C15 C16 . . . . 113.3(4) ?
O5 C14 C15 O3 . . . . 70.1(4) ?
C13 C14 C15 O3 . . . . -170.6(3) ?
O5 C14 C15 C16 . . . . -171.2(3) ?
C13 C14 C15 C16 . . . . -52.0(5) ?
C8 O6 C16 C12 . . . . -114.6(4) ?
C8 O6 C16 C15 . . . . 123.6(4) ?
O10 C12 C16 O6 . . . . -174.5(3) ?
C11 C12 C16 O6 . . . . 66.0(4) ?
O10 C12 C16 C15 . . . . -54.6(4) ?
C11 C12 C16 C15 . . . . -174.1(4) ?
O3 C15 C16 O6 . . . . -73.1(4) ?
C14 C15 C16 O6 . . . . 169.5(3) ?
O3 C15 C16 C12 . . . . 167.2(3) ?
C14 C15 C16 C12 . . . . 49.9(5) ?

loop_
_cod_related_entry_id
_cod_related_entry_database
_cod_related_entry_code
1 ChemSpider 9750054
